data_4038179
loop_
_publ_author_name
'Chao, Tung'
'Su, Zhe-Hong'
'Yen, Ko-Wang'
'Wu, Ming-Jung'
'Chu, Jean-Ho'

_publ_section_title
;
 Synthesis of Dibenzosuberones Bearing an Isoxazole Group via
 Palladium-Catalyzed Intramolecular C-H/C-Br Bond Cross-Coupling of
 Ortho-Aroylated 3,5-Diarylisoxazoles.
;
_journal_name_full 'The Journal of organic chemistry'
_journal_paper_doi 10.1021/acs.joc.0c00346
_journal_year 2020
_chemical_formula_moiety 'C23 H15 N O3'
_chemical_formula_sum 'C23 H15 N O3'
_chemical_formula_weight 353.36
_space_group_IT_number 2
_space_group_name_Hall '-P 1'
_space_group_name_H-M_alt 'P -1'
_symmetry_cell_setting triclinic
_symmetry_space_group_name_H-M 'P -1'
_atom_sites_solution_hydrogens geom
_atom_sites_solution_primary direct
_atom_sites_solution_secondary difmap
_audit_creation_method SHELXL-97
_cell_angle_alpha 112.013(3)
_cell_angle_beta 90.901(3)
_cell_angle_gamma 96.228(2)
_cell_formula_units_Z 2
_cell_length_a 8.9312(5)
_cell_length_b 9.4412(5)
_cell_length_c 10.9587(6)
_cell_measurement_reflns_used 3956
_cell_measurement_temperature 296(2)
_cell_measurement_theta_max 25.15
_cell_measurement_theta_min 2.44
_cell_volume 850.04(8)
_computing_molecular_graphics 'Ortep-3 for Windows (Farrugia, 1997)'
_computing_publication_material 'WinGX publication routines (Farrugia, 2005)'
_computing_structure_refinement 'SHELXL-2014/7 (Sheldrick, 2014)'
_computing_structure_solution 'SHELXL-2014/7 (Sheldrick, 2014)'
_diffrn_ambient_temperature 296(2)
_diffrn_measured_fraction_theta_full 0.994
_diffrn_measured_fraction_theta_max 0.994
_diffrn_measurement_device_type 'Bruker APEX2'
_diffrn_radiation_monochromator graphite
_diffrn_radiation_source 'fine-focus sealed tube'
_diffrn_radiation_type MoK\a
_diffrn_radiation_wavelength 0.71073
_diffrn_reflns_av_R_equivalents 0.0215
_diffrn_reflns_av_sigmaI/netI 0.0308
_diffrn_reflns_limit_h_max 10
_diffrn_reflns_limit_h_min -10
_diffrn_reflns_limit_k_max 11
_diffrn_reflns_limit_k_min -11
_diffrn_reflns_limit_l_max 13
_diffrn_reflns_limit_l_min -13
_diffrn_reflns_number 6761
_diffrn_reflns_theta_full 25.27
_diffrn_reflns_theta_max 25.27
_diffrn_reflns_theta_min 2.96
_exptl_absorpt_coefficient_mu 0.092
_exptl_absorpt_correction_T_max 0.9854
_exptl_absorpt_correction_T_min 0.9350
_exptl_absorpt_correction_type multi-scan
_exptl_crystal_colour colorless
_exptl_crystal_density_diffrn 1.381
_exptl_crystal_density_method 'not measured'
_exptl_crystal_description prism
_exptl_crystal_F_000 368
_exptl_crystal_size_max 0.74
_exptl_crystal_size_mid 0.41
_exptl_crystal_size_min 0.16
_refine_diff_density_max 0.168
_refine_diff_density_min -0.181
_refine_diff_density_rms 0.035
_refine_ls_extinction_method none
_refine_ls_goodness_of_fit_ref 0.998
_refine_ls_hydrogen_treatment constr
_refine_ls_matrix_type full
_refine_ls_number_parameters 244
_refine_ls_number_reflns 3077
_refine_ls_number_restraints 0
_refine_ls_restrained_S_all 0.998
_refine_ls_R_factor_all 0.0475
_refine_ls_R_factor_gt 0.0397
_refine_ls_shift/su_max 0.000
_refine_ls_shift/su_mean 0.000
_refine_ls_structure_factor_coef Fsqd
_refine_ls_weighting_details 'calc w=1/[\s^2^(Fo^2^)+(0.0782P)^2^+0.1318P] where P=(Fo^2^+2Fc^2^)/3'
_refine_ls_weighting_scheme calc
_refine_ls_wR_factor_gt 0.1152
_refine_ls_wR_factor_ref 0.1259
_reflns_number_gt 2621
_reflns_number_total 3077
_reflns_threshold_expression >2sigma(I)
_cod_data_source_file jo0c00346_si_006.cif
_cod_data_source_block ch19997
_cod_original_cell_volume 850.03(8)
_cod_database_code 4038179

loop_
_symmetry_equiv_pos_as_xyz
'x, y, z'
'-x, -y, -z'

loop_
_atom_site_label
_atom_site_type_symbol
_atom_site_fract_x
_atom_site_fract_y
_atom_site_fract_z
_atom_site_U_iso_or_equiv
_atom_site_adp_type
_atom_site_occupancy
_atom_site_symmetry_multiplicity
_atom_site_calc_flag
_atom_site_refinement_flags
_atom_site_disorder_assembly
_atom_site_disorder_group
C1 C 0.48819(15) 0.70245(16) 0.46548(14) 0.0424(3) Uani 1 1 d . . .
C2 C 0.36918(15) 0.79808(16) 0.52345(14) 0.0413(3) Uani 1 1 d . . .
C3 C 0.40656(17) 0.95044(17) 0.61081(14) 0.0449(4) Uani 1 1 d . . .
H3 H 0.5073 0.9925 0.6291 0.054 Uiso 1 1 calc R . .
C4 C 0.29584(18) 1.03878(17) 0.66991(15) 0.0494(4) Uani 1 1 d . . .
H4 H 0.3219 1.1410 0.7258 0.059 Uiso 1 1 calc R . .
C5 C 0.14529(17) 0.97627(17) 0.64666(15) 0.0471(4) Uani 1 1 d . . .
C6 C -0.10958(19) 1.0089(2) 0.7040(2) 0.0703(5) Uani 1 1 d . . .
H6A H -0.1672 1.0871 0.7576 0.105 Uiso 1 1 calc R . .
H6B H -0.1190 0.9242 0.7328 0.105 Uiso 1 1 calc R . .
H6C H -0.1467 0.9736 0.6136 0.105 Uiso 1 1 calc R . .
C7 C 0.10604(17) 0.82566(18) 0.55961(16) 0.0503(4) Uani 1 1 d . . .
H7 H 0.0052 0.7838 0.5420 0.060 Uiso 1 1 calc R . .
C8 C 0.21801(16) 0.73817(17) 0.49912(15) 0.0475(4) Uani 1 1 d . . .
H8 H 0.1914 0.6370 0.4409 0.057 Uiso 1 1 calc R . .
C9 C 0.50720(15) 0.58640(15) 0.34861(14) 0.0398(3) Uani 1 1 d . . .
C10 C 0.41179(15) 0.52294(16) 0.22466(14) 0.0400(3) Uani 1 1 d . . .
C11 C 0.32568(17) 0.61738(18) 0.18841(16) 0.0500(4) Uani 1 1 d . . .
H11 H 0.3286 0.7204 0.2434 0.060 Uiso 1 1 calc R . .
C12 C 0.2362(2) 0.5606(2) 0.07238(17) 0.0592(4) Uani 1 1 d . . .
H12 H 0.1807 0.6257 0.0496 0.071 Uiso 1 1 calc R . .
C13 C 0.2288(2) 0.4075(2) -0.00997(17) 0.0602(4) Uani 1 1 d . . .
H13 H 0.1683 0.3692 -0.0880 0.072 Uiso 1 1 calc R . .
C14 C 0.31159(18) 0.31293(18) 0.02456(15) 0.0518(4) Uani 1 1 d . . .
H14 H 0.3055 0.2095 -0.0302 0.062 Uiso 1 1 calc R . .
C15 C 0.40479(15) 0.36840(16) 0.13995(14) 0.0417(3) Uani 1 1 d . . .
C16 C 0.49492(17) 0.25304(16) 0.16108(14) 0.0440(4) Uani 1 1 d . . .
C17 C 0.66225(16) 0.29031(16) 0.18489(14) 0.0430(3) Uani 1 1 d . . .
C18 C 0.74866(19) 0.17815(17) 0.10802(16) 0.0531(4) Uani 1 1 d . . .
H18 H 0.7007 0.0844 0.0490 0.064 Uiso 1 1 calc R . .
C19 C 0.90329(19) 0.2046(2) 0.11861(18) 0.0596(5) Uani 1 1 d . . .
H19 H 0.9592 0.1296 0.0656 0.071 Uiso 1 1 calc R . .
C20 C 0.97631(18) 0.3417(2) 0.20734(19) 0.0603(5) Uani 1 1 d . . .
H20 H 1.0812 0.3589 0.2149 0.072 Uiso 1 1 calc R . .
C21 C 0.89347(17) 0.45278(19) 0.28449(17) 0.0544(4) Uani 1 1 d . . .
H21 H 0.9432 0.5452 0.3441 0.065 Uiso 1 1 calc R . .
C22 C 0.73621(16) 0.42950(16) 0.27518(15) 0.0432(3) Uani 1 1 d . . .
C23 C 0.65323(15) 0.54688(16) 0.36709(14) 0.0431(3) Uani 1 1 d . . .
N1 N 0.71748(13) 0.63189(15) 0.48396(14) 0.0541(4) Uani 1 1 d . . .
O1 O 0.61276(11) 0.73150(12) 0.54749(10) 0.0527(3) Uani 1 1 d . . .
O2 O 0.04489(13) 1.07097(13) 0.71591(13) 0.0663(4) Uani 1 1 d . . .
O3 O 0.43487(13) 0.12390(12) 0.14133(12) 0.0593(3) Uani 1 1 d . . .

loop_
_atom_site_aniso_label
_atom_site_aniso_U_11
_atom_site_aniso_U_22
_atom_site_aniso_U_33
_atom_site_aniso_U_23
_atom_site_aniso_U_13
_atom_site_aniso_U_12
C1 0.0396(7) 0.0395(7) 0.0397(8) 0.0079(6) 0.0026(6) -0.0038(6)
C2 0.0439(7) 0.0375(7) 0.0358(8) 0.0072(6) 0.0059(6) 0.0007(6)
C3 0.0472(8) 0.0424(8) 0.0373(8) 0.0087(6) 0.0059(6) -0.0046(6)
C4 0.0628(9) 0.0361(8) 0.0397(8) 0.0050(6) 0.0075(7) 0.0004(7)
C5 0.0542(8) 0.0436(8) 0.0395(8) 0.0096(7) 0.0078(7) 0.0111(6)
C6 0.0540(9) 0.0762(13) 0.0761(13) 0.0189(10) 0.0132(9) 0.0238(9)
C7 0.0425(7) 0.0497(9) 0.0486(9) 0.0079(7) 0.0032(6) 0.0026(6)
C8 0.0463(8) 0.0385(8) 0.0451(9) 0.0029(6) 0.0037(6) 0.0002(6)
C9 0.0386(7) 0.0349(7) 0.0396(8) 0.0087(6) 0.0054(6) -0.0026(5)
C10 0.0406(7) 0.0407(7) 0.0355(8) 0.0120(6) 0.0061(6) -0.0004(6)
C11 0.0557(8) 0.0457(8) 0.0480(9) 0.0166(7) 0.0076(7) 0.0071(7)
C12 0.0652(10) 0.0676(11) 0.0518(10) 0.0295(9) 0.0008(8) 0.0125(8)
C13 0.0669(10) 0.0705(11) 0.0390(9) 0.0175(8) -0.0047(8) 0.0038(9)
C14 0.0606(9) 0.0502(9) 0.0359(8) 0.0082(7) 0.0015(7) 0.0005(7)
C15 0.0437(7) 0.0422(8) 0.0338(7) 0.0100(6) 0.0059(6) -0.0016(6)
C16 0.0555(8) 0.0370(7) 0.0315(8) 0.0059(6) 0.0039(6) -0.0026(6)
C17 0.0511(8) 0.0376(7) 0.0393(8) 0.0139(6) 0.0059(6) 0.0043(6)
C18 0.0697(10) 0.0387(8) 0.0485(9) 0.0128(7) 0.0056(8) 0.0098(7)
C19 0.0643(10) 0.0544(10) 0.0613(11) 0.0183(9) 0.0178(8) 0.0243(8)
C20 0.0472(8) 0.0666(11) 0.0678(11) 0.0242(9) 0.0147(8) 0.0132(8)
C21 0.0437(8) 0.0522(9) 0.0579(10) 0.0109(8) 0.0074(7) 0.0021(7)
C22 0.0431(7) 0.0407(8) 0.0428(8) 0.0127(7) 0.0075(6) 0.0038(6)
C23 0.0388(7) 0.0390(7) 0.0423(8) 0.0071(6) 0.0033(6) -0.0033(6)
N1 0.0408(6) 0.0533(8) 0.0500(8) -0.0004(6) 0.0022(6) 0.0039(5)
O1 0.0429(5) 0.0528(6) 0.0436(6) -0.0024(5) 0.0004(4) 0.0037(5)
O2 0.0612(7) 0.0536(7) 0.0664(8) -0.0004(6) 0.0109(6) 0.0167(5)
O3 0.0698(7) 0.0392(6) 0.0584(7) 0.0114(5) -0.0033(6) -0.0097(5)

loop_
_atom_type_symbol
_atom_type_description
_atom_type_scat_dispersion_real
_atom_type_scat_dispersion_imag
_atom_type_scat_source
C C 0.0033 0.0016 'International Tables Vol C Tables 4.2.6.8 and 6.1.1.4'
H H 0.0000 0.0000 'International Tables Vol C Tables 4.2.6.8 and 6.1.1.4'
N N 0.0061 0.0033 'International Tables Vol C Tables 4.2.6.8 and 6.1.1.4'
O O 0.0106 0.0060 'International Tables Vol C Tables 4.2.6.8 and 6.1.1.4'

loop_
_geom_angle_atom_site_label_1
_geom_angle_atom_site_label_2
_geom_angle_atom_site_label_3
_geom_angle
_geom_angle_site_symmetry_1
_geom_angle_site_symmetry_3
_geom_angle_publ_flag
O1 C1 C9 109.39(12) . . ?
O1 C1 C2 113.95(12) . . ?
C9 C1 C2 136.64(13) . . ?
C8 C2 C3 118.35(13) . . ?
C8 C2 C1 121.29(12) . . ?
C3 C2 C1 120.26(12) . . ?
C4 C3 C2 120.61(13) . . ?
C4 C3 H3 119.7 . . ?
C2 C3 H3 119.7 . . ?
C3 C4 C5 120.36(13) . . ?
C3 C4 H4 119.8 . . ?
C5 C4 H4 119.8 . . ?
O2 C5 C7 124.45(14) . . ?
O2 C5 C4 115.74(13) . . ?
C7 C5 C4 119.80(14) . . ?
O2 C6 H6A 109.5 . . ?
O2 C6 H6B 109.5 . . ?
H6A C6 H6B 109.5 . . ?
O2 C6 H6C 109.5 . . ?
H6A C6 H6C 109.5 . . ?
H6B C6 H6C 109.5 . . ?
C8 C7 C5 119.46(14) . . ?
C8 C7 H7 120.3 . . ?
C5 C7 H7 120.3 . . ?
C7 C8 C2 121.39(13) . . ?
C7 C8 H8 119.3 . . ?
C2 C8 H8 119.3 . . ?
C1 C9 C23 103.74(13) . . ?
C1 C9 C10 130.31(13) . . ?
C23 C9 C10 125.68(12) . . ?
C11 C10 C15 118.04(14) . . ?
C11 C10 C9 120.23(13) . . ?
C15 C10 C9 121.72(13) . . ?
C12 C11 C10 121.20(15) . . ?
C12 C11 H11 119.4 . . ?
C10 C11 H11 119.4 . . ?
C13 C12 C11 120.36(15) . . ?
C13 C12 H12 119.8 . . ?
C11 C12 H12 119.8 . . ?
C14 C13 C12 119.23(16) . . ?
C14 C13 H13 120.4 . . ?
C12 C13 H13 120.4 . . ?
C13 C14 C15 121.39(15) . . ?
C13 C14 H14 119.3 . . ?
C15 C14 H14 119.3 . . ?
C14 C15 C10 119.75(14) . . ?
C14 C15 C16 115.34(13) . . ?
C10 C15 C16 124.89(13) . . ?
O3 C16 C17 120.22(14) . . ?
O3 C16 C15 119.90(13) . . ?
C17 C16 C15 119.14(12) . . ?
C18 C17 C22 118.87(14) . . ?
C18 C17 C16 116.58(13) . . ?
C22 C17 C16 124.52(13) . . ?
C19 C18 C17 120.84(15) . . ?
C19 C18 H18 119.6 . . ?
C17 C18 H18 119.6 . . ?
C18 C19 C20 120.36(15) . . ?
C18 C19 H19 119.8 . . ?
C20 C19 H19 119.8 . . ?
C21 C20 C19 119.68(15) . . ?
C21 C20 H20 120.2 . . ?
C19 C20 H20 120.2 . . ?
C20 C21 C22 121.21(15) . . ?
C20 C21 H21 119.4 . . ?
C22 C21 H21 119.4 . . ?
C21 C22 C17 119.04(14) . . ?
C21 C22 C23 118.99(13) . . ?
C17 C22 C23 121.82(13) . . ?
N1 C23 C9 112.23(13) . . ?
N1 C23 C22 118.55(13) . . ?
C9 C23 C22 129.21(13) . . ?
C23 N1 O1 105.28(11) . . ?
C1 O1 N1 109.36(11) . . ?
C5 O2 C6 118.11(13) . . ?

loop_
_geom_bond_atom_site_label_1
_geom_bond_atom_site_label_2
_geom_bond_distance
_geom_bond_site_symmetry_2
_geom_bond_publ_flag
C1 O1 1.3558(17) . ?
C1 C9 1.366(2) . ?
C1 C2 1.4655(19) . ?
C2 C8 1.3871(19) . ?
C2 C3 1.3967(19) . ?
C3 C4 1.374(2) . ?
C3 H3 0.9300 . ?
C4 C5 1.388(2) . ?
C4 H4 0.9300 . ?
C5 O2 1.3660(18) . ?
C5 C7 1.385(2) . ?
C6 O2 1.423(2) . ?
C6 H6A 0.9600 . ?
C6 H6B 0.9600 . ?
C6 H6C 0.9600 . ?
C7 C8 1.382(2) . ?
C7 H7 0.9300 . ?
C8 H8 0.9300 . ?
C9 C23 1.4266(19) . ?
C9 C10 1.474(2) . ?
C10 C11 1.396(2) . ?
C10 C15 1.399(2) . ?
C11 C12 1.381(2) . ?
C11 H11 0.9300 . ?
C12 C13 1.381(2) . ?
C12 H12 0.9300 . ?
C13 C14 1.369(2) . ?
C13 H13 0.9300 . ?
C14 C15 1.394(2) . ?
C14 H14 0.9300 . ?
C15 C16 1.504(2) . ?
C16 O3 1.2156(17) . ?
C16 C17 1.493(2) . ?
C17 C18 1.398(2) . ?
C17 C22 1.400(2) . ?
C18 C19 1.372(2) . ?
C18 H18 0.9300 . ?
C19 C20 1.378(2) . ?
C19 H19 0.9300 . ?
C20 C21 1.373(2) . ?
C20 H20 0.9300 . ?
C21 C22 1.394(2) . ?
C21 H21 0.9300 . ?
C22 C23 1.4686(19) . ?
C23 N1 1.3115(19) . ?
N1 O1 1.4016(16) . ?
